data_7116166
loop_
_publ_author_name
'Byron J. Truscott'
'Fady Nahra'
'Alexandra M. Z. Slawin'
'David B. Cordes'
'Steven P. Nolan'

_publ_section_title
;
 Fluoride, bifluoride and trifluoromethyl complexes of iridium(I) and
 rhodium(I)
;
_journal_name_full Chem.Commun.
_journal_page_first 62
_journal_paper_doi 10.1039/C4cc07772E
_journal_volume 51
_journal_year 2015
_chemical_formula_moiety 'C17 H27.82 Cl0.18 F Ir N2, C17 H28 F Ir N2'
_chemical_formula_sum 'C34 H55.82 Cl0.18 F2 Ir2 N4'
_chemical_formula_weight 949.48
_space_group_IT_number 2
_symmetry_cell_setting triclinic
_symmetry_Int_Tables_number 2
_symmetry_space_group_name_Hall '-P 1'
_symmetry_space_group_name_H-M 'P -1'
_atom_sites_solution_hydrogens geom
_atom_sites_solution_primary heavy
_atom_sites_solution_secondary difmap
_cell_angle_alpha 101.386(13)
_cell_angle_beta 96.141(10)
_cell_angle_gamma 90.280(15)
_cell_formula_units_Z 2
_cell_length_a 10.057(4)
_cell_length_b 12.486(5)
_cell_length_c 14.296(7)
_cell_measurement_reflns_used 4895
_cell_measurement_temperature 173
_cell_measurement_theta_max 25.35
_cell_measurement_theta_min 1.98
_cell_volume 1749.1(13)
_computing_cell_refinement 'CrystalClear-SM Expert 2.0 rc13'
_computing_data_collection 'CrystalClear-SM Expert 2.0 rc13 (Rigaku, 2009)'
_computing_data_reduction 'CrystalClear-SM Expert 2.0 rc13'
_computing_molecular_graphics 'CrystalStructure 4.1'
_computing_publication_material 'CrystalStructure 4.1 (Rigaku, 2013)'
_computing_structure_refinement 'SHELXL-2013 (Sheldrick, 2013)'
_computing_structure_solution 'SHELXS97 (Sheldrick, 2008)'
_diffrn_ambient_temperature 173
_diffrn_detector_area_resol_mean 14.629
_diffrn_measured_fraction_theta_full 0.951
_diffrn_measured_fraction_theta_max 0.942
_diffrn_measurement_device_type 'Rigaku Mercury70'
_diffrn_measurement_method \w
_diffrn_radiation_type 'Mo K\a'
_diffrn_radiation_wavelength 0.71075
_diffrn_reflns_av_R_equivalents 0.0516
_diffrn_reflns_Laue_measured_fraction_full 0.951
_diffrn_reflns_Laue_measured_fraction_max 0.942
_diffrn_reflns_limit_h_max 11
_diffrn_reflns_limit_h_min -8
_diffrn_reflns_limit_k_max 12
_diffrn_reflns_limit_k_min -14
_diffrn_reflns_limit_l_max 14
_diffrn_reflns_limit_l_min -17
_diffrn_reflns_number 10997
_diffrn_reflns_point_group_measured_fraction_full 0.951
_diffrn_reflns_point_group_measured_fraction_max 0.942
_diffrn_reflns_theta_full 25.242
_diffrn_reflns_theta_max 25.373
_diffrn_reflns_theta_min 1.664
_diffrn_standards_number 0
_exptl_absorpt_coefficient_mu 7.674
_exptl_absorpt_correction_T_max 0.926
_exptl_absorpt_correction_T_min 0.513
_exptl_absorpt_correction_type multi-scan
_exptl_absorpt_process_details 'REQAB (Rigaku, 1998)'
_exptl_crystal_colour yellow
_exptl_crystal_density_diffrn 1.803
_exptl_crystal_density_method 'not measured'
_exptl_crystal_description platelet
_exptl_crystal_F_000 925.76
_exptl_crystal_size_max 0.060
_exptl_crystal_size_mid 0.030
_exptl_crystal_size_min 0.010
_refine_diff_density_max 3.07
_refine_diff_density_min -2.61
_refine_ls_extinction_coef 0.0030(4)
_refine_ls_extinction_method SHELXL
_refine_ls_goodness_of_fit_ref 1.081
_refine_ls_hydrogen_treatment constr
_refine_ls_number_parameters 393
_refine_ls_number_reflns 6045
_refine_ls_number_restraints 8
_refine_ls_R_factor_gt 0.0717
_refine_ls_shift/su_max 0.000
_refine_ls_structure_factor_coef Fsqd
_refine_ls_weighting_details 'w = 1/[\s^2^(Fo^2^)+(0.0785P)^2^+23.6080P] where P=(Fo^2^+2Fc^2^)/3'
_refine_ls_weighting_scheme calc
_refine_ls_wR_factor_ref 0.1952
_reflns_number_gt 4463
_reflns_number_total 6045
_reflns_threshold_expression F^2^>2.0\s(F^2^)
_cod_data_source_file c4cc07772e2_a.cif
_cod_data_source_block 3
_cod_database_code 7116166

loop_
_symmetry_equiv_pos_site_id
_symmetry_equiv_pos_as_xyz
1 +X,+Y,+Z
2 -X,-Y,-Z

loop_
_atom_site_label
_atom_site_type_symbol
_atom_site_fract_x
_atom_site_fract_y
_atom_site_fract_z
_atom_site_U_iso_or_equiv
_atom_site_adp_type
_atom_site_occupancy
_atom_site_site_symmetry_multiplicity
_atom_site_site_symmetry_order
_atom_site_calc_flag
_atom_site_refinement_flags
Ir1 Ir 0.51288(6) 0.31175(5) 0.25102(4) 0.0337(2) Uani 1 2 0 d .
Ir21 Ir 0.90563(6) 0.81390(5) 0.25446(4) 0.0321(2) Uani 1 2 0 d .
Cl1 Cl 1.222(3) 0.8090(13) 0.2500(19) 0.055(10) Uiso 0.182(18) 2 0 d .
F1 F 0.3610(10) 0.4044(8) 0.2953(8) 0.051(3) Uani 1 2 0 d .
F21 F 1.0699(10) 0.9094(8) 0.3036(7) 0.050(3) Uani 1 2 0 d .
N2 N 0.3463(13) 0.1172(11) 0.2808(9) 0.036(3) Uani 1 2 0 d .
N5 N 0.4797(14) 0.1812(10) 0.4068(9) 0.036(3) Uani 1 2 0 d .
N22 N 1.0827(13) 0.6162(11) 0.2791(9) 0.035(3) Uani 1 2 0 d .
N25 N 0.9883(13) 0.6803(10) 0.4067(9) 0.033(3) Uani 1 2 0 d .
C1 C 0.4444(16) 0.1947(12) 0.3164(11) 0.034(4) Uani 1 2 0 d .
C3 C 0.3213(17) 0.0612(12) 0.3513(11) 0.037(4) Uani 1 2 0 d .
C4 C 0.4069(15) 0.0978(12) 0.4297(11) 0.032(3) Uani 1 2 0 d .
C6 C 0.2685(17) 0.1058(13) 0.1845(13) 0.044(4) Uani 1 2 0 d .
C7 C 0.1352(19) 0.1588(16) 0.1972(14) 0.053(5) Uani 1 2 0 d .
C8 C 0.255(2) -0.0180(15) 0.1394(12) 0.059(6) Uani 1 2 0 d .
C9 C 0.5822(16) 0.2511(13) 0.4749(12) 0.037(4) Uani 1 2 0 d .
C10 C 0.514(2) 0.3447(13) 0.5348(13) 0.049(5) Uani 1 2 0 d .
C11 C 0.6636(17) 0.1857(14) 0.5367(13) 0.046(4) Uani 1 2 0 d .
C12 C 0.7042(18) 0.2448(13) 0.2427(12) 0.042(4) Uani 1 2 0 d .
C13 C 0.8213(12) 0.3199(9) 0.2487(8) 0.011(2) Uani 1 2 0 d .
C14 C 0.7668(17) 0.4435(14) 0.2781(14) 0.048(4) Uani 1 2 0 d .
C15 C 0.620(2) 0.4571(15) 0.2452(13) 0.051(5) Uani 1 2 0 d .
C16 C 0.556(2) 0.4203(12) 0.1557(12) 0.046(4) Uani 1 2 0 d .
C17 C 0.629(2) 0.3656(15) 0.0723(13) 0.055(5) Uani 1 2 0 d .
C18 C 0.629(2) 0.2418(15) 0.0625(12) 0.055(5) Uani 1 2 0 d .
C19 C 0.6190(19) 0.2033(14) 0.1537(13) 0.047(4) Uani 1 2 0 d .
C21 C 0.9940(16) 0.6950(12) 0.3164(11) 0.034(4) Uani 1 2 0 d .
C23 C 1.1301(15) 0.5578(13) 0.3469(12) 0.036(4) Uani 1 2 0 d .
C24 C 1.0708(16) 0.5966(13) 0.4269(12) 0.038(4) Uani 1 2 0 d .
C26 C 1.1245(17) 0.6038(12) 0.1829(13) 0.046(4) Uani 1 2 0 d .
C27 C 1.126(2) 0.4929(14) 0.1283(12) 0.050(5) Uani 1 2 0 d .
C28 C 1.262(2) 0.6682(14) 0.1945(14) 0.059(5) Uani 0.818(18) 2 0 d .
C29 C 0.9102(17) 0.7492(13) 0.4780(11) 0.038(4) Uani 1 2 0 d .
C30 C 0.8501(17) 0.6827(14) 0.5383(12) 0.045(4) Uani 1 2 0 d .
C31 C 1.0006(17) 0.8440(15) 0.5349(12) 0.048(4) Uani 1 2 0 d .
C32 C 0.7779(17) 0.7025(14) 0.1573(12) 0.041(4) Uani 1 2 0 d .
C33 C 0.749(2) 0.7396(17) 0.0612(14) 0.065(6) Uani 1 2 0 d .
C34 C 0.744(2) 0.8661(14) 0.0731(14) 0.059(5) Uani 1 2 0 d .
C35 C 0.8355(18) 0.9231(13) 0.1571(13) 0.043(4) Uani 1 2 0 d .
C36 C 0.7937(18) 0.9573(14) 0.2470(13) 0.047(4) Uani 1 2 0 d .
C37 C 0.653(2) 0.9405(15) 0.2727(16) 0.061(5) Uani 1 2 0 d .
C38 C 0.6062(14) 0.8240(11) 0.2456(11) 0.030(3) Uani 1 2 0 d .
C39 C 0.7150(18) 0.7418(12) 0.2418(12) 0.041(4) Uani 1 2 0 d .
H3 H 0.25421 0.00571 0.34522 0.0439 Uiso 1 2 0 calc R
H4 H 0.41555 0.07204 0.48823 0.0379 Uiso 1 2 0 calc R
H6 H 0.31845 0.14387 0.14313 0.0522 Uiso 1 2 0 calc R
H7A H 0.14984 0.23375 0.23378 0.0636 Uiso 1 2 0 calc R
H7B H 0.08231 0.11696 0.23209 0.0636 Uiso 1 2 0 calc R
H7C H 0.08708 0.1599 0.13414 0.0636 Uiso 1 2 0 calc R
H8A H 0.19831 -0.05429 0.17624 0.0714 Uiso 1 2 0 calc R
H8B H 0.34345 -0.0501 0.14065 0.0714 Uiso 1 2 0 calc R
H8C H 0.21368 -0.02772 0.07284 0.0714 Uiso 1 2 0 calc R
H9 H 0.64396 0.28297 0.43657 0.0446 Uiso 1 2 0 calc R
H10A H 0.45227 0.31519 0.57278 0.0590 Uiso 1 2 0 calc R
H10B H 0.46345 0.38659 0.49235 0.0590 Uiso 1 2 0 calc R
H10C H 0.58127 0.39257 0.57797 0.0590 Uiso 1 2 0 calc R
H11A H 0.7018 0.12371 0.49582 0.0552 Uiso 1 2 0 calc R
H11B H 0.60619 0.1586 0.57866 0.0552 Uiso 1 2 0 calc R
H11C H 0.73599 0.2321 0.57595 0.0552 Uiso 1 2 0 calc R
H12 H 0.68393 0.22275 0.29959 0.0505 Uiso 1 2 0 calc R
H13A H 0.85803 0.30966 0.18605 0.0138 Uiso 1 2 0 calc R
H13B H 0.89257 0.30577 0.2978 0.0138 Uiso 1 2 0 calc R
H14A H 0.78105 0.46656 0.34889 0.0574 Uiso 1 2 0 calc R
H14B H 0.82131 0.49334 0.25075 0.0574 Uiso 1 2 0 calc R
H15 H 0.56787 0.49525 0.29195 0.0611 Uiso 1 2 0 calc R
H16 H 0.46186 0.42918 0.14517 0.0550 Uiso 1 2 0 calc R
H17A H 0.72243 0.39415 0.08208 0.0665 Uiso 1 2 0 calc R
H17B H 0.58557 0.384 0.01213 0.0665 Uiso 1 2 0 calc R
H18A H 0.55227 0.2097 0.01556 0.0660 Uiso 1 2 0 calc R
H18B H 0.7117 0.21392 0.03609 0.0660 Uiso 1 2 0 calc R
H19 H 0.55337 0.14838 0.15399 0.0562 Uiso 1 2 0 calc R
H23 H 1.1927 0.50082 0.33913 0.0428 Uiso 1 2 0 calc R
H24 H 1.08302 0.57153 0.48571 0.0462 Uiso 1 2 0 calc R
H26 H 1.05856 0.64369 0.14589 0.0548 Uiso 1 2 0 calc R
H27A H 1.03575 0.46009 0.11935 0.0598 Uiso 1 2 0 calc R
H27B H 1.18728 0.44985 0.16321 0.0598 Uiso 1 2 0 calc R
H27C H 1.15624 0.49394 0.06556 0.0598 Uiso 1 2 0 calc R
H29 H 0.83532 0.78104 0.4413 0.0459 Uiso 1 2 0 calc R
H30A H 0.92131 0.65408 0.57815 0.0535 Uiso 1 2 0 calc R
H30B H 0.79733 0.62181 0.49711 0.0535 Uiso 1 2 0 calc R
H30C H 0.79202 0.72834 0.57974 0.0535 Uiso 1 2 0 calc R
H31A H 1.07688 0.81509 0.56982 0.0576 Uiso 1 2 0 calc R
H31B H 0.94972 0.8913 0.58067 0.0576 Uiso 1 2 0 calc R
H31C H 1.03305 0.88637 0.49068 0.0576 Uiso 1 2 0 calc R
H32 H 0.84361 0.64862 0.1609 0.0496 Uiso 1 2 0 calc R
H33A H 0.66226 0.70681 0.02862 0.0784 Uiso 1 2 0 calc R
H33B H 0.81928 0.71214 0.01976 0.0784 Uiso 1 2 0 calc R
H34A H 0.76935 0.88737 0.01413 0.0710 Uiso 1 2 0 calc R
H34B H 0.65135 0.88949 0.08122 0.0710 Uiso 1 2 0 calc R
H35 H 0.92601 0.93645 0.14856 0.0515 Uiso 1 2 0 calc R
H36 H 0.85786 0.99433 0.29669 0.0562 Uiso 1 2 0 calc R
H37A H 0.65204 0.96594 0.34275 0.0726 Uiso 1 2 0 calc R
H37B H 0.59084 0.9855 0.23965 0.0726 Uiso 1 2 0 calc R
H38A H 0.55326 0.81264 0.1818 0.0356 Uiso 1 2 0 calc R
H38B H 0.54571 0.8099 0.29231 0.0356 Uiso 1 2 0 calc R
H39 H 0.74308 0.71468 0.29812 0.0495 Uiso 1 2 0 calc R
H28D H 1.29555 0.6658 0.13139 0.0707 Uiso 0.182(18) 2 0 calc R
H28E H 1.33056 0.63774 0.23648 0.0707 Uiso 0.182(18) 2 0 calc R
H28A H 1.29273 0.66504 0.13115 0.0707 Uiso 0.818(18) 2 0 calc R
H28B H 1.32884 0.63505 0.23452 0.0707 Uiso 0.818(18) 2 0 calc R
H28C H 1.25122 0.74464 0.22504 0.0707 Uiso 0.818(18) 2 0 calc R
C28A C 1.262(2) 0.6682(14) 0.1945(14) 0.059(5) Uiso 0.182(18) 2 0 d .

loop_
_atom_site_aniso_label
_atom_site_aniso_U_11
_atom_site_aniso_U_22
_atom_site_aniso_U_33
_atom_site_aniso_U_12
_atom_site_aniso_U_13
_atom_site_aniso_U_23
Ir1 0.0365(4) 0.0341(4) 0.0312(4) 0.0032(3) 0.0047(3) 0.0079(3)
Ir21 0.0336(4) 0.0338(4) 0.0291(4) 0.0018(3) 0.0012(3) 0.0078(3)
F1 0.052(7) 0.045(6) 0.062(7) 0.009(5) 0.016(5) 0.017(5)
F21 0.040(6) 0.051(6) 0.062(7) -0.006(4) -0.003(5) 0.025(5)
N2 0.033(8) 0.049(8) 0.030(7) 0.006(6) 0.006(6) 0.020(6)
N5 0.042(8) 0.037(7) 0.031(7) -0.005(6) 0.006(6) 0.011(5)
N22 0.034(8) 0.053(8) 0.019(6) 0.000(6) 0.003(5) 0.004(5)
N25 0.031(8) 0.047(8) 0.025(7) 0.006(6) 0.006(6) 0.015(5)
C1 0.031(9) 0.041(9) 0.027(8) -0.001(7) 0.002(7) 0.002(6)
C3 0.044(10) 0.030(8) 0.040(10) 0.003(7) 0.014(8) 0.011(7)
C4 0.035(9) 0.038(9) 0.024(8) -0.004(7) -0.001(7) 0.014(6)
C6 0.041(11) 0.038(10) 0.049(11) -0.010(7) -0.003(8) 0.009(7)
C7 0.054(13) 0.064(12) 0.044(11) 0.012(9) 0.002(9) 0.019(9)
C8 0.080(15) 0.070(13) 0.024(9) 0.019(11) -0.002(9) 0.001(8)
C9 0.034(9) 0.043(9) 0.037(9) -0.007(7) -0.001(7) 0.015(7)
C10 0.067(13) 0.037(10) 0.039(10) 0.010(8) 0.003(9) -0.004(7)
C11 0.034(10) 0.050(11) 0.050(11) -0.002(8) -0.017(8) 0.014(8)
C12 0.053(12) 0.044(10) 0.037(10) 0.008(8) 0.010(8) 0.024(7)
C13 0.011(2) 0.012(2) 0.011(2) -0.0001(10) 0.0019(10) 0.0014(11)
C14 0.038(11) 0.054(11) 0.054(11) -0.014(8) -0.003(8) 0.023(8)
C15 0.056(13) 0.065(12) 0.035(10) 0.013(9) 0.030(9) 0.004(8)
C16 0.070(13) 0.029(9) 0.037(10) -0.011(8) -0.005(9) 0.010(7)
C17 0.071(14) 0.064(13) 0.033(10) -0.004(10) 0.013(9) 0.009(8)
C18 0.061(13) 0.071(13) 0.029(10) 0.016(10) 0.006(9) 0.001(8)
C19 0.048(11) 0.037(10) 0.054(12) -0.002(8) 0.016(9) -0.002(8)
C21 0.033(9) 0.036(9) 0.030(9) 0.005(7) 0.004(7) 0.002(6)
C23 0.023(8) 0.040(9) 0.043(10) 0.010(6) 0.002(7) 0.008(7)
C24 0.031(9) 0.047(10) 0.035(9) 0.007(7) 0.007(7) -0.000(7)
C26 0.038(10) 0.051(11) 0.051(11) 0.014(8) 0.012(8) 0.014(8)
C27 0.066(13) 0.051(11) 0.035(10) 0.013(9) 0.018(9) 0.009(8)
C28 0.056(13) 0.077(14) 0.044(12) -0.017(10) 0.006(10) 0.013(10)
C29 0.045(10) 0.039(9) 0.026(9) 0.003(7) -0.000(7) -0.003(6)
C30 0.033(10) 0.065(12) 0.044(10) 0.010(8) 0.022(8) 0.022(8)
C31 0.035(10) 0.074(12) 0.034(10) 0.015(8) 0.014(8) 0.002(8)
C32 0.040(10) 0.047(10) 0.034(9) 0.002(7) -0.007(8) 0.007(7)
C33 0.056(14) 0.083(15) 0.044(12) 0.026(11) -0.013(10) -0.010(10)
C34 0.085(16) 0.044(11) 0.046(12) 0.004(10) -0.013(10) 0.014(8)
C35 0.042(11) 0.043(10) 0.052(11) -0.007(7) 0.007(8) 0.027(8)
C36 0.045(11) 0.051(11) 0.045(11) 0.002(8) -0.000(9) 0.012(8)
C37 0.062(14) 0.052(12) 0.072(15) 0.012(10) 0.016(11) 0.019(10)
C38 0.023(8) 0.034(8) 0.034(9) 0.009(6) 0.015(6) 0.007(6)
C39 0.053(12) 0.028(9) 0.039(10) -0.004(7) -0.007(8) 0.003(7)

loop_
_atom_type_symbol
_atom_type_description
_atom_type_scat_dispersion_real
_atom_type_scat_dispersion_imag
_atom_type_scat_source
C C 0.0033 0.0016
;
International Tables for Crystallography
(1992, Vol. C, Tables 4.2.6.8 and 6.1.1.4)
;
H H 0.0000 0.0000
;
International Tables for Crystallography
(1992, Vol. C, Table 6.1.1.4)
;
F F 0.0171 0.0103
;
International Tables for Crystallography
(1992, Vol. C, Tables 4.2.6.8 and 6.1.1.4)
;
Ir Ir -1.4442 7.9887
;
International Tables for Crystallography
(1992, Vol. C, Tables 4.2.6.8 and 6.1.1.4)
;
N N 0.0061 0.0033
;
International Tables for Crystallography
(1992, Vol. C, Tables 4.2.6.8 and 6.1.1.4)
;
Cl Cl 0.1484 0.1585
;
International Tables for Crystallography
(1992, Vol. C, Tables 4.2.6.8 and 6.1.1.4)
;

loop_
_geom_angle_atom_site_label_1
_geom_angle_atom_site_label_2
_geom_angle_atom_site_label_3
_geom_angle
_geom_angle_publ_flag
F1 Ir1 C1 88.4(5) yes
F1 Ir1 C12 162.2(5) yes
F1 Ir1 C15 88.5(6) yes
F1 Ir1 C16 90.7(6) yes
F1 Ir1 C19 157.0(6) yes
C1 Ir1 C12 93.8(7) yes
C1 Ir1 C15 155.1(6) yes
C1 Ir1 C16 167.8(6) yes
C1 Ir1 C19 95.5(7) yes
C12 Ir1 C15 82.1(7) yes
C12 Ir1 C16 90.8(7) yes
C12 Ir1 C19 40.3(6) yes
C15 Ir1 C16 36.9(6) yes
C15 Ir1 C19 97.0(7) yes
C16 Ir1 C19 80.7(7) yes
F21 Ir21 C21 88.6(5) yes
F21 Ir21 C32 157.5(6) yes
F21 Ir21 C35 91.1(5) yes
F21 Ir21 C36 89.0(5) yes
F21 Ir21 C39 162.4(5) yes
C21 Ir21 C32 93.0(6) yes
C21 Ir21 C35 165.8(6) yes
C21 Ir21 C36 157.0(7) yes
C21 Ir21 C39 93.2(6) yes
C32 Ir21 C35 81.9(6) yes
C32 Ir21 C36 97.9(6) yes
C32 Ir21 C39 39.9(7) yes
C35 Ir21 C36 37.2(7) yes
C35 Ir21 C39 91.4(7) yes
C36 Ir21 C39 82.6(7) yes
F21 Cl1 C28A 144.3(15) yes
Ir21 F21 Cl1 102.0(7) yes
C1 N2 C3 109.3(12) yes
C1 N2 C6 124.3(14) yes
C3 N2 C6 126.1(13) yes
C1 N5 C4 112.3(12) yes
C1 N5 C9 123.5(14) yes
C4 N5 C9 124.1(13) yes
C21 N22 C23 110.8(13) yes
C21 N22 C26 123.8(13) yes
C23 N22 C26 125.4(13) yes
C21 N25 C24 111.3(13) yes
C21 N25 C29 124.3(13) yes
C24 N25 C29 124.2(13) yes
Ir1 C1 N2 127.7(11) yes
Ir1 C1 N5 127.6(11) yes
N2 C1 N5 104.5(14) yes
N2 C3 C4 108.9(14) yes
N5 C4 C3 104.8(14) yes
N2 C6 C7 108.3(14) yes
N2 C6 C8 107.6(14) yes
C7 C6 C8 112.9(15) yes
N5 C9 C10 109.2(13) yes
N5 C9 C11 111.4(13) yes
C10 C9 C11 111.7(14) yes
Ir1 C12 C13 118.6(10) yes
Ir1 C12 C19 70.3(10) yes
C13 C12 C19 123.2(16) yes
C12 C13 C14 106.3(11) yes
C13 C14 C15 115.1(13) yes
Ir1 C15 C14 108.4(13) yes
Ir1 C15 C16 73.5(11) yes
C14 C15 C16 126.9(17) yes
Ir1 C16 C15 69.6(11) yes
Ir1 C16 C17 113.4(11) yes
C15 C16 C17 122.1(18) yes
C16 C17 C18 111.7(16) yes
C17 C18 C19 114.6(14) yes
Ir1 C19 C12 69.4(10) yes
Ir1 C19 C18 112.6(12) yes
C12 C19 C18 123.9(16) yes
Ir21 C21 N22 128.7(12) yes
Ir21 C21 N25 127.3(11) yes
N22 C21 N25 103.9(13) yes
N22 C23 C24 107.0(14) yes
N25 C24 C23 107.0(15) yes
N22 C26 C27 116.2(15) yes
N22 C26 C28 106.4(13) yes
N22 C26 C28A 106.4(13) yes
C27 C26 C28 113.9(15) yes
C27 C26 C28A 113.9(15) yes
N25 C29 C30 111.2(13) yes
N25 C29 C31 108.6(14) yes
C30 C29 C31 114.0(13) yes
Ir21 C32 C33 111.2(12) yes
Ir21 C32 C39 70.2(9) yes
C33 C32 C39 125.8(16) yes
C32 C33 C34 112.8(14) yes
C33 C34 C35 112.0(16) yes
Ir21 C35 C34 112.5(12) yes
Ir21 C35 C36 68.8(11) yes
C34 C35 C36 122.6(17) yes
Ir21 C36 C35 74.0(11) yes
Ir21 C36 C37 109.4(13) yes
C35 C36 C37 125.1(16) yes
C36 C37 C38 112.6(15) yes
C37 C38 C39 115.1(14) yes
Ir21 C39 C32 69.9(10) yes
Ir21 C39 C38 112.5(10) yes
C32 C39 C38 122.9(15) yes
Cl1 C28A C26 103.6(14) yes
N2 C3 H3 125.531 no
C4 C3 H3 125.524 no
N5 C4 H4 127.582 no
C3 C4 H4 127.579 no
N2 C6 H6 109.309 no
C7 C6 H6 109.312 no
C8 C6 H6 109.314 no
C6 C7 H7A 109.472 no
C6 C7 H7B 109.467 no
C6 C7 H7C 109.473 no
H7A C7 H7B 109.466 no
H7A C7 H7C 109.475 no
H7B C7 H7C 109.473 no
C6 C8 H8A 109.472 no
C6 C8 H8B 109.471 no
C6 C8 H8C 109.476 no
H8A C8 H8B 109.468 no
H8A C8 H8C 109.469 no
H8B C8 H8C 109.471 no
N5 C9 H9 108.143 no
C10 C9 H9 108.141 no
C11 C9 H9 108.140 no
C9 C10 H10A 109.464 no
C9 C10 H10B 109.474 no
C9 C10 H10C 109.473 no
H10A C10 H10B 109.474 no
H10A C10 H10C 109.471 no
H10B C10 H10C 109.471 no
C9 C11 H11A 109.470 no
C9 C11 H11B 109.467 no
C9 C11 H11C 109.470 no
H11A C11 H11B 109.474 no
H11A C11 H11C 109.472 no
H11B C11 H11C 109.474 no
Ir1 C12 H12 81.383 no
C13 C12 H12 118.405 no
C19 C12 H12 118.412 no
C12 C13 H13A 110.476 no
C12 C13 H13B 110.484 no
C14 C13 H13A 110.478 no
C14 C13 H13B 110.475 no
H13A C13 H13B 108.669 no
C13 C14 H14A 108.501 no
C13 C14 H14B 108.500 no
C15 C14 H14A 108.494 no
C15 C14 H14B 108.504 no
H14A C14 H14B 107.501 no
Ir1 C15 H15 88.042 no
C14 C15 H15 116.548 no
C16 C15 H15 116.540 no
Ir1 C16 H16 87.068 no
C15 C16 H16 118.938 no
C17 C16 H16 118.934 no
C16 C17 H17A 109.287 no
C16 C17 H17B 109.289 no
C18 C17 H17A 109.291 no
C18 C17 H17B 109.294 no
H17A C17 H17B 107.953 no
C17 C18 H18A 108.620 no
C17 C18 H18B 108.622 no
C19 C18 H18A 108.622 no
C19 C18 H18B 108.619 no
H18A C18 H18B 107.576 no
Ir1 C19 H19 88.072 no
C12 C19 H19 118.034 no
C18 C19 H19 118.042 no
N22 C23 H23 126.505 no
C24 C23 H23 126.511 no
N25 C24 H24 126.492 no
C23 C24 H24 126.496 no
N22 C26 H26 106.561 no
C27 C26 H26 106.568 no
C28 C26 H26 106.565 no
H26 C26 C28A 106.565 no
C26 C27 H27A 109.471 no
C26 C27 H27B 109.473 no
C26 C27 H27C 109.466 no
H27A C27 H27B 109.472 no
H27A C27 H27C 109.471 no
H27B C27 H27C 109.475 no
C26 C28 H28A 109.470 no
C26 C28 H28B 109.466 no
C26 C28 H28C 109.469 no
H28A C28 H28B 109.475 no
H28A C28 H28C 109.477 no
H28B C28 H28C 109.469 no
N25 C29 H29 107.612 no
C30 C29 H29 107.611 no
C31 C29 H29 107.614 no
C29 C30 H30A 109.473 no
C29 C30 H30B 109.473 no
C29 C30 H30C 109.466 no
H30A C30 H30B 109.479 no
H30A C30 H30C 109.466 no
H30B C30 H30C 109.470 no
C29 C31 H31A 109.475 no
C29 C31 H31B 109.471 no
C29 C31 H31C 109.473 no
H31A C31 H31B 109.471 no
H31A C31 H31C 109.468 no
H31B C31 H31C 109.468 no
Ir21 C32 H32 88.602 no
C33 C32 H32 117.108 no
C39 C32 H32 117.094 no
C32 C33 H33A 109.028 no
C32 C33 H33B 109.029 no
C34 C33 H33A 109.031 no
C34 C33 H33B 109.025 no
H33A C33 H33B 107.799 no
C33 C34 H34A 109.219 no
C33 C34 H34B 109.213 no
C35 C34 H34A 109.224 no
C35 C34 H34B 109.218 no
H34A C34 H34B 107.914 no
Ir21 C35 H35 88.735 no
C34 C35 H35 118.708 no
C36 C35 H35 118.724 no
Ir21 C36 H36 86.455 no
C35 C36 H36 117.431 no
C37 C36 H36 117.434 no
C36 C37 H37A 109.070 no
C36 C37 H37B 109.067 no
C38 C37 H37A 109.067 no
C38 C37 H37B 109.067 no
H37A C37 H37B 107.826 no
C37 C38 H38A 108.490 no
C37 C38 H38B 108.488 no
C39 C38 H38A 108.497 no
C39 C38 H38B 108.496 no
H38A C38 H38B 107.509 no
Ir21 C39 H39 87.604 no
C32 C39 H39 118.556 no
C38 C39 H39 118.556 no
Cl1 C28A H28D 111.046 no
Cl1 C28A H28E 111.042 no
C26 C28A H28D 111.043 no
C26 C28A H28E 111.033 no
H28D C28A H28E 109.035 no

loop_
_geom_bond_atom_site_label_1
_geom_bond_atom_site_label_2
_geom_bond_distance
_geom_bond_publ_flag
Ir1 F1 2.002(10) yes
Ir1 C1 2.038(17) yes
Ir1 C12 2.108(18) yes
Ir1 C15 2.13(2) yes
Ir1 C16 2.175(18) yes
Ir1 C19 2.120(18) yes
Ir21 F21 2.012(9) yes
Ir21 C21 2.035(16) yes
Ir21 C32 2.086(15) yes
Ir21 C35 2.201(19) yes
Ir21 C36 2.134(18) yes
Ir21 C39 2.089(17) yes
Cl1 F21 2.10(3) yes
Cl1 C28A 1.85(2) yes
N2 C1 1.363(19) yes
N2 C3 1.38(2) yes
N2 C6 1.49(2) yes
N5 C1 1.35(2) yes
N5 C4 1.38(2) yes
N5 C9 1.488(19) yes
N22 C21 1.40(2) yes
N22 C23 1.37(2) yes
N22 C26 1.46(2) yes
N25 C21 1.35(2) yes
N25 C24 1.39(2) yes
N25 C29 1.49(2) yes
C3 C4 1.34(2) yes
C6 C7 1.51(3) yes
C6 C8 1.55(2) yes
C9 C10 1.52(2) yes
C9 C11 1.50(2) yes
C12 C13 1.49(2) yes
C12 C19 1.46(2) yes
C13 C14 1.63(2) yes
C14 C15 1.52(3) yes
C15 C16 1.36(2) yes
C16 C17 1.52(3) yes
C17 C18 1.53(3) yes
C18 C19 1.49(3) yes
C23 C24 1.35(2) yes
C26 C27 1.45(2) yes
C26 C28 1.58(3) yes
C26 C28A 1.58(3) yes
C29 C30 1.48(3) yes
C29 C31 1.53(2) yes
C32 C33 1.53(3) yes
C32 C39 1.42(2) yes
C33 C34 1.56(3) yes
C34 C35 1.49(2) yes
C35 C36 1.38(3) yes
C36 C37 1.52(3) yes
C37 C38 1.49(2) yes
C38 C39 1.50(2) yes
C3 H3 0.950 no
C4 H4 0.950 no
C6 H6 1.000 no
C7 H7A 0.980 no
C7 H7B 0.980 no
C7 H7C 0.980 no
C8 H8A 0.980 no
C8 H8B 0.980 no
C8 H8C 0.980 no
C9 H9 1.000 no
C10 H10A 0.980 no
C10 H10B 0.980 no
C10 H10C 0.980 no
C11 H11A 0.980 no
C11 H11B 0.980 no
C11 H11C 0.980 no
C12 H12 0.950 no
C13 H13A 0.990 no
C13 H13B 0.990 no
C14 H14A 0.990 no
C14 H14B 0.990 no
C15 H15 0.950 no
C16 H16 0.950 no
C17 H17A 0.990 no
C17 H17B 0.990 no
C18 H18A 0.990 no
C18 H18B 0.990 no
C19 H19 0.950 no
C23 H23 0.950 no
C24 H24 0.950 no
C26 H26 1.000 no
C27 H27A 0.980 no
C27 H27B 0.980 no
C27 H27C 0.980 no
C28 H28A 0.980 no
C28 H28B 0.980 no
C28 H28C 0.980 no
C29 H29 1.000 no
C30 H30A 0.980 no
C30 H30B 0.980 no
C30 H30C 0.980 no
C31 H31A 0.980 no
C31 H31B 0.980 no
C31 H31C 0.980 no
C32 H32 0.950 no
C33 H33A 0.990 no
C33 H33B 0.990 no
C34 H34A 0.990 no
C34 H34B 0.990 no
C35 H35 0.950 no
C36 H36 0.950 no
C37 H37A 0.990 no
C37 H37B 0.990 no
C38 H38A 0.990 no
C38 H38B 0.990 no
C39 H39 0.950 no
H28D C28A 0.990 no
H28E C28A 0.990 no

loop_
_geom_contact_atom_site_label_1
_geom_contact_atom_site_label_2
_geom_contact_distance
_geom_contact_publ_flag
_geom_contact_site_symmetry_2
Ir1 C6 3.468(16) no .
Ir1 C9 3.433(17) no .
Ir21 C26 3.500(16) no .
Ir21 C29 3.443(17) no .
Cl1 N22 2.90(3) no .
Cl1 C21 3.03(3) no .
F1 N2 3.552(17) no .
F21 N25 3.596(18) no .
N2 C9 3.584(19) no .
N5 C6 3.58(2) no .
N25 C26 3.57(2) no .
C1 C7 3.37(2) no .
C1 C10 3.31(2) no .
C3 C7 3.17(3) no .
C3 C8 3.00(2) no .
C3 C9 3.59(2) no .
C4 C10 3.27(2) no .
C4 C11 2.95(2) no .
C12 C17 3.14(3) no .
C13 C16 3.23(2) no .
C13 C17 3.16(2) no .
C13 C18 3.11(2) no .
C14 C17 3.08(2) no .
C14 C19 3.41(2) no .
C15 C18 3.37(2) no .
C21 C28 3.35(3) no .
C21 C31 3.30(2) no .
C21 C28A 3.35(3) no .
C23 C27 3.07(2) no .
C23 C28 3.20(3) no .
C23 C28A 3.20(3) no .
C24 C30 2.95(2) no .
C24 C31 3.29(2) no .
C32 C37 3.41(2) no .
C33 C36 3.40(2) no .
C33 C38 3.14(3) no .
C34 C37 3.06(3) no .
C34 C38 3.08(3) no .
C34 C39 3.15(3) no .
C35 C38 3.11(2) no .
Cl1 C3 3.30(2) no 1_665
Cl1 C8 2.95(3) no 1_665
Cl1 C11 3.13(3) no 2_766
F1 C23 3.075(18) no 1_455
F1 C27 3.52(2) no 1_455
F21 C3 3.086(19) no 1_665
F21 C8 3.40(2) no 1_665
F21 C31 3.588(19) no 2_776
C3 Cl1 3.30(2) no 1_445
C3 F21 3.086(19) no 1_445
C8 Cl1 2.95(3) no 1_445
C8 F21 3.40(2) no 1_445
C11 Cl1 3.13(3) no 2_766
C23 F1 3.075(18) no 1_655
C27 F1 3.52(2) no 1_655
C31 F21 3.588(19) no 2_776
Ir1 H6 2.9385 no .
Ir1 H9 2.9217 no .
Ir1 H10B 3.4816 no .
Ir1 H14A 3.3229 no .
Ir1 H18A 3.4217 no .
Ir21 H26 2.9209 no .
Ir21 H29 2.9389 no .
Ir21 H31C 3.4237 no .
Ir21 H33B 3.3629 no .
Ir21 H37A 3.3899 no .
Ir21 H38A 3.5839 no .
Cl1 H26 2.7244 no .
F1 H6 3.5341 no .
F1 H7A 2.9393 no .
F1 H10B 2.9461 no .
F1 H15 2.3744 no .
F1 H16 2.5404 no .
F21 H31C 2.8081 no .
F21 H35 2.5954 no .
F21 H36 2.3872 no .
F21 H28C 2.8957 no .
N2 H4 3.1342 no .
N2 H7A 2.5693 no .
N2 H7B 2.6715 no .
N2 H7C 3.2801 no .
N2 H8A 2.6951 no .
N2 H8B 2.5909 no .
N2 H8C 3.3006 no .
N2 H19 2.9751 no .
N5 H3 3.0792 no .
N5 H10A 2.6613 no .
N5 H10B 2.6280 no .
N5 H10C 3.2994 no .
N5 H11A 2.6258 no .
N5 H11B 2.7102 no .
N5 H11C 3.3078 no .
N5 H12 2.7954 no .
N22 H24 3.1115 no .
N22 H27A 2.6915 no .
N22 H27B 2.6839 no .
N22 H27C 3.2946 no .
N22 H32 2.8659 no .
N22 H28D 3.3010 no .
N22 H28E 2.6534 no .
N22 H28A 3.2804 no .
N22 H28B 2.6421 no .
N22 H28C 2.6045 no .
N25 H23 3.1291 no .
N25 H30A 2.6904 no .
N25 H30B 2.6048 no .
N25 H30C 3.2940 no .
N25 H31A 2.6565 no .
N25 H31B 3.3030 no .
N25 H31C 2.6305 no .
N25 H39 2.8518 no .
C1 H3 3.1468 no .
C1 H4 3.1769 no .
C1 H6 2.6165 no .
C1 H7A 3.1471 no .
C1 H9 2.5857 no .
C1 H10B 3.1010 no .
C1 H12 2.4765 no .
C1 H19 2.6361 no .
C3 H6 3.3335 no .
C3 H7A 3.3581 no .
C3 H7B 2.9615 no .
C3 H8A 2.7868 no .
C3 H8B 3.0890 no .
C4 H9 3.2934 no .
C4 H10A 3.0585 no .
C4 H10B 3.5667 no .
C4 H11A 3.0112 no .
C4 H11B 2.7502 no .
C6 H3 2.8398 no .
C6 H19 3.0039 no .
C7 H3 3.2611 no .
C7 H8A 2.7036 no .
C7 H8B 3.3797 no .
C7 H8C 2.8087 no .
C8 H3 2.8991 no .
C8 H7A 3.3873 no .
C8 H7B 2.6907 no .
C8 H7C 2.8029 no .
C9 H4 2.8366 no .
C9 H12 2.7665 no .
C10 H4 3.4552 no .
C10 H11A 3.3423 no .
C10 H11B 2.6698 no .
C10 H11C 2.7195 no .
C11 H4 2.8153 no .
C11 H10A 2.7087 no .
C11 H10B 3.3392 no .
C11 H10C 2.6887 no .
C11 H12 3.5373 no .
C12 H9 2.8494 no .
C12 H14A 2.9395 no .
C12 H14B 3.2906 no .
C12 H15 3.3966 no .
C12 H17A 3.2497 no .
C12 H18A 3.3820 no .
C12 H18B 2.9110 no .
C13 H9 3.4808 no .
C13 H15 3.3961 no .
C13 H17A 2.8100 no .
C13 H18B 3.1437 no .
C13 H19 3.4202 no .
C14 H12 2.9581 no .
C14 H16 3.4153 no .
C14 H17A 2.7355 no .
C15 H12 3.2228 no .
C15 H13A 3.1127 no .
C15 H13B 3.4372 no .
C15 H17A 2.6287 no .
C15 H17B 3.2560 no .
C16 H13A 3.3674 no .
C16 H14A 3.3343 no .
C16 H14B 2.9199 no .
C16 H18A 2.9721 no .
C16 H18B 3.3015 no .
C16 H19 3.3904 no .
C17 H13A 2.8475 no .
C17 H14B 3.1788 no .
C17 H15 3.3576 no .
C17 H19 3.2744 no .
C18 H12 3.4312 no .
C18 H13A 2.7716 no .
C18 H16 3.0092 no .
C19 H6 3.0896 no .
C19 H13A 2.6918 no .
C19 H13B 3.3409 no .
C19 H16 3.2568 no .
C19 H17A 2.9964 no .
C19 H17B 3.3118 no .
C21 H23 3.1933 no .
C21 H24 3.1721 no .
C21 H26 2.5491 no .
C21 H29 2.6000 no .
C21 H31C 3.0825 no .
C21 H32 2.5157 no .
C21 H39 2.5277 no .
C21 H28C 3.1314 no .
C23 H26 3.2727 no .
C23 H27A 3.2762 no .
C23 H27B 2.8244 no .
C23 H28E 2.9729 no .
C23 H28B 2.9646 no .
C23 H28C 3.4634 no .
C24 H29 3.3052 no .
C24 H30A 2.7468 no .
C24 H30B 3.0241 no .
C24 H31A 3.0647 no .
C24 H31C 3.5848 no .
C26 H23 2.8152 no .
C26 H32 2.8787 no .
C27 H23 2.9983 no .
C27 H32 3.4705 no .
C27 H28D 2.7343 no .
C27 H28E 2.8405 no .
C27 H28A 2.7101 no .
C27 H28B 2.8018 no .
C27 H28C 3.3534 no .
C28 H23 3.3372 no .
C28 H27A 3.3790 no .
C28 H27B 2.7624 no .
C28 H27C 2.6917 no .
C29 H24 2.8371 no .
C29 H39 2.8724 no .
C30 H24 2.8241 no .
C30 H31A 2.7537 no .
C30 H31B 2.7151 no .
C30 H31C 3.3492 no .
C30 H39 3.5867 no .
C31 H24 3.4589 no .
C31 H30A 2.7032 no .
C31 H30B 3.3591 no .
C31 H30C 2.7423 no .
C32 H26 2.9334 no .
C32 H34A 3.3699 no .
C32 H34B 2.9984 no .
C32 H35 3.3026 no .
C32 H38A 2.6697 no .
C32 H38B 3.3087 no .
C33 H26 3.5204 no .
C33 H35 3.0066 no .
C33 H38A 2.7932 no .
C33 H39 3.4681 no .
C34 H32 3.3247 no .
C34 H36 3.3573 no .
C34 H37B 3.1100 no .
C34 H38A 2.7524 no .
C35 H32 3.4391 no .
C35 H33A 3.3180 no .
C35 H33B 2.9499 no .
C35 H37A 3.3514 no .
C35 H37B 2.8862 no .
C35 H38A 3.2326 no .
C36 H34A 3.2536 no .
C36 H34B 2.6187 no .
C36 H38A 2.9653 no .
C36 H38B 3.2865 no .
C36 H39 3.3030 no .
C37 H34B 2.6836 no .
C37 H35 3.4178 no .
C37 H39 3.0417 no .
C38 H29 3.5566 no .
C38 H32 3.4035 no .
C38 H33A 3.2666 no .
C38 H34B 2.7165 no .
C38 H36 3.2246 no .
C39 H29 2.9231 no .
C39 H33A 2.9806 no .
C39 H33B 3.4004 no .
C39 H34B 3.2326 no .
C39 H36 3.3708 no .
C39 H37A 2.9896 no .
C39 H37B 3.2997 no .
H3 H4 2.4713 no .
H3 H7B 2.8011 no .
H3 H8A 2.3883 no .
H3 H8B 3.0995 no .
H4 H10A 3.0428 no .
H4 H11A 2.9332 no .
H4 H11B 2.3266 no .
H6 H7A 2.3935 no .
H6 H7B 2.8597 no .
H6 H7C 2.3285 no .
H6 H8A 2.8915 no .
H6 H8B 2.4298 no .
H6 H8C 2.3688 no .
H6 H18A 3.3200 no .
H6 H19 2.3508 no .
H7A H8A 3.5753 no .
H7B H8A 2.4738 no .
H7B H8B 3.5594 no .
H7B H8C 3.0389 no .
H7C H8A 3.0473 no .
H7C H8C 2.7081 no .
H8B H19 3.2111 no .
H9 H10A 2.8587 no .
H9 H10B 2.3518 no .
H9 H10C 2.3548 no .
H9 H11A 2.3624 no .
H9 H11B 2.8437 no .
H9 H11C 2.3111 no .
H9 H12 2.0376 no .
H9 H13B 3.3979 no .
H9 H14A 3.1937 no .
H10A H11A 3.5826 no .
H10A H11B 2.5085 no .
H10A H11C 3.0398 no .
H10B H11B 3.5685 no .
H10B H11C 3.5949 no .
H10C H11A 3.5924 no .
H10C H11B 2.9351 no .
H10C H11C 2.5404 no .
H11A H12 3.2703 no .
H12 H13A 2.8571 no .
H12 H13B 2.3407 no .
H12 H14A 3.1135 no .
H12 H19 2.3578 no .
H13A H14A 2.9080 no .
H13A H14B 2.3442 no .
H13A H17A 2.3198 no .
H13A H18B 2.5469 no .
H13A H19 3.5956 no .
H13B H14A 2.3324 no .
H13B H14B 2.6431 no .
H14A H15 2.2665 no .
H14B H15 2.6760 no .
H14B H17A 2.5755 no .
H15 H16 2.2471 no .
H15 H17A 3.5402 no .
H16 H17A 2.8695 no .
H16 H17B 2.3608 no .
H16 H18A 3.1858 no .
H17A H18A 2.8081 no .
H17A H18B 2.2149 no .
H17B H18A 2.2111 no .
H17B H18B 2.5410 no .
H18A H19 2.2575 no .
H18B H19 2.6744 no .
H23 H24 2.4821 no .
H23 H27A 3.3049 no .
H23 H27B 2.4640 no .
H23 H28E 2.8985 no .
H23 H28B 2.8854 no .
H23 C28A 3.3372 no .
H24 H30A 2.3221 no .
H24 H30B 2.9587 no .
H24 H31A 3.0449 no .
H26 H27A 2.2548 no .
H26 H27B 2.7917 no .
H26 H27C 2.2784 no .
H26 H32 2.1952 no .
H26 H33B 3.0779 no .
H26 H28D 2.4335 no .
H26 H28E 2.9066 no .
H26 H28A 2.4051 no .
H26 H28B 2.8855 no .
H26 H28C 2.3595 no .
H27A H32 3.0604 no .
H27A H28A 3.5956 no .
H27A C28A 3.3790 no .
H27B H28D 3.0371 no .
H27B H28E 2.7113 no .
H27B H28A 3.0193 no .
H27B H28B 2.6720 no .
H27B C28A 2.7624 no .
H27C H28D 2.5188 no .
H27C H28E 3.0965 no .
H27C H28A 2.4965 no .
H27C H28B 3.0569 no .
H27C H28C 3.5490 no .
H27C C28A 2.6917 no .
H29 H30A 2.8221 no .
H29 H30B 2.3279 no .
H29 H30C 2.2881 no .
H29 H31A 2.8610 no .
H29 H31B 2.3664 no .
H29 H31C 2.3431 no .
H29 H37A 3.3886 no .
H29 H38B 3.4837 no .
H29 H39 2.1572 no .
H30A H31A 2.5705 no .
H30A H31B 2.9670 no .
H30A H31C 3.5971 no .
H30B H39 3.2728 no .
H30C H31A 3.0852 no .
H30C H31B 2.5708 no .
H32 H33A 2.6922 no .
H32 H33B 2.2996 no .
H32 H38A 3.5797 no .
H32 H39 2.3118 no .
H33A H34A 2.5483 no .
H33A H34B 2.2634 no .
H33A H38A 2.6699 no .
H33B H34A 2.2621 no .
H33B H34B 2.8484 no .
H33B H35 3.1461 no .
H34A H35 2.3300 no .
H34B H35 2.8449 no .
H34B H36 3.5395 no .
H34B H37B 2.4834 no .
H34B H38A 2.1910 no .
H35 H36 2.2777 no .
H36 H37A 2.2849 no .
H36 H37B 2.7170 no .
H37A H38A 2.7746 no .
H37A H38B 2.1724 no .
H37A H39 3.2326 no .
H37B H38A 2.1692 no .
H37B H38B 2.5089 no .
H38A H39 2.8377 no .
H38B H39 2.3211 no .
Cl1 H3 2.5619 no 1_665
Cl1 H8A 2.1781 no 1_665
Cl1 H8B 2.9145 no 1_665
Cl1 H8C 3.5458 no 1_665
Cl1 H11A 3.5612 no 2_766
Cl1 H11B 2.7985 no 2_766
Cl1 H11C 2.6288 no 2_766
Cl1 H38A 3.5691 no 1_655
Cl1 H38B 3.2429 no 1_655
F1 H10C 2.8272 no 2_666
F1 H23 2.1576 no 1_455
F1 H27B 2.5815 no 1_455
F1 H30B 3.5836 no 2_666
F1 H30C 3.1688 no 2_666
F1 H28E 3.1947 no 1_455
F1 H28B 3.1759 no 1_455
F21 H3 2.1667 no 1_665
F21 H7B 2.9741 no 1_665
F21 H8A 2.4522 no 1_665
F21 H11A 3.5683 no 2_766
F21 H11C 3.2271 no 2_766
F21 H31B 2.7227 no 2_776
N2 H30C 2.9549 no 2_666
N2 H37B 3.0111 no 1_545
N5 H30C 2.9725 no 2_666
N5 H37A 3.2375 no 1_545
N5 H37B 3.3501 no 1_545
N22 H11C 2.9683 no 2_766
N22 H14B 2.9863 no .
N25 H11C 2.9430 no 2_766
N25 H14A 3.2947 no .
N25 H14B 3.2163 no .
C1 H30C 2.9992 no 2_666
C1 H37B 3.0734 no 1_545
C3 H11A 3.5018 no 2_656
C3 H11B 3.1654 no 2_656
C3 H30C 2.9016 no 2_666
C3 H31B 3.0136 no 2_666
C3 H37A 3.5448 no 1_545
C3 H37B 3.3385 no 1_545
C4 H4 3.1041 no 2_656
C4 H11A 3.3706 no 2_656
C4 H11B 3.1817 no 2_656
C4 H29 3.3937 no 2_666
C4 H30C 2.9716 no 2_666
C4 H31B 3.5778 no 2_666
C4 H37A 3.1975 no 1_545
C4 H37B 3.5169 no 1_545
C6 H34A 2.8425 no 2_665
C7 H13A 3.3799 no 1_455
C7 H13B 3.3385 no 1_455
C7 H30C 3.2255 no 2_666
C7 H31B 3.5440 no 2_666
C7 H34A 3.2128 no 2_665
C7 H35 3.3887 no 1_445
C8 H18B 3.1873 no 2_655
C8 H34A 2.9730 no 2_665
C8 H35 3.3725 no 1_445
C8 H37B 3.5243 no 1_545
C8 H28C 3.4242 no 1_445
C10 H10B 3.4622 no 2_666
C10 H15 3.0490 no 2_666
C10 H30B 3.1547 no 2_666
C10 H30C 3.3577 no 2_666
C10 H38B 3.5183 no 2_666
C10 H28E 3.4364 no 2_766
C10 H28B 3.4633 no 2_766
C11 H3 3.2493 no 2_656
C11 H4 3.2524 no 2_656
C11 H31A 3.1584 no 2_766
C11 H31C 3.2269 no 2_766
C11 H37A 3.4863 no 1_545
C11 H38B 3.3853 no 2_666
C11 H28E 3.5374 no 2_766
C11 H28B 3.5731 no 2_766
C11 H28C 3.3602 no 2_766
C12 H31A 3.4838 no 2_766
C12 H37B 3.4172 no 1_545
C13 H7A 3.4946 no 1_655
C13 H30A 3.3523 no 2_766
C13 H31A 3.4344 no 2_766
C14 H24 3.5883 no 2_766
C14 H30B 3.4477 no .
C14 H32 3.4523 no .
C14 H39 3.3532 no .
C15 H10A 3.5906 no 2_666
C15 H39 3.3537 no .
C16 H33A 3.3683 no 2_665
C17 H33A 3.1668 no 2_665
C17 H28D 3.0387 no 2_765
C17 H28A 3.0461 no 2_765
C18 H8B 3.4169 no 2_655
C18 H8C 3.4724 no 2_655
C18 H33A 3.1935 no 2_665
C18 H34B 3.4959 no 2_665
C18 H28D 3.3617 no 2_765
C18 H28A 3.3724 no 2_765
C19 H37B 3.2199 no 1_545
C21 H11C 3.0163 no 2_766
C21 H14B 2.9859 no .
C23 H10C 3.0028 no 2_766
C23 H11C 2.9015 no 2_766
C23 H14B 3.2875 no .
C23 H30A 3.1040 no 2_766
C23 H30B 3.4891 no 2_766
C24 H9 3.4502 no 2_766
C24 H10C 3.5100 no 2_766
C24 H11C 2.8920 no 2_766
C24 H14A 3.3036 no .
C24 H14B 3.4106 no .
C24 H24 3.1270 no 2_766
C24 H30A 3.1180 no 2_766
C24 H30B 3.3575 no 2_766
C27 H16 3.4677 no 1_655
C27 H33B 3.0763 no 2_765
C28 H8A 3.5817 no 1_665
C28 H11C 3.2701 no 2_766
C28 H17B 3.4214 no 2_765
C28 H38A 3.4692 no 1_655
C28 H38B 3.3655 no 1_655
C30 H7A 3.2187 no 2_666
C30 H10A 3.2800 no 2_666
C30 H10B 3.2275 no 2_666
C30 H13B 3.2819 no 2_766
C30 H14A 3.4346 no .
C30 H23 3.2008 no 2_766
C30 H24 3.2076 no 2_766
C31 H3 3.5695 no 2_666
C31 H7B 3.4621 no 2_666
C31 H11A 3.1072 no 2_766
C31 H11C 3.2806 no 2_766
C31 H13B 3.4071 no 2_766
C31 H31C 3.4715 no 2_776
C31 H36 3.0360 no 2_776
C32 H14B 3.1714 no .
C33 H6 3.5182 no 2_665
C33 H18A 3.2201 no 2_665
C33 H27C 3.3173 no 2_765
C34 H6 3.0655 no 2_665
C34 H7C 3.5313 no 2_665
C34 H8C 3.2328 no 2_665
C34 H18A 3.1736 no 2_665
C35 H7B 3.3943 no 1_665
C36 H7B 3.5616 no 1_665
C36 H12 3.4635 no 1_565
C36 H31A 3.5942 no 2_776
C37 H4 3.5914 no 2_666
C37 H8B 3.4824 no 1_565
C37 H11A 3.5239 no 1_565
C37 H12 3.4776 no 1_565
C37 H19 3.4687 no 1_565
C38 H8B 3.4395 no 1_565
C38 H10A 3.4939 no 2_666
C38 H11B 3.4440 no 2_666
C38 H28E 3.5852 no 1_455
C39 H10A 3.4715 no 2_666
C39 H14B 3.3075 no .
H3 Cl1 2.5619 no 1_445
H3 F21 2.1667 no 1_445
H3 C11 3.2493 no 2_656
H3 C31 3.5695 no 2_666
H3 H11A 3.0353 no 2_656
H3 H11B 2.8190 no 2_656
H3 H11C 3.3758 no 2_656
H3 H30C 3.3329 no 2_666
H3 H31B 2.6335 no 2_666
H3 H28C 3.3697 no 1_445
H4 C4 3.1041 no 2_656
H4 C11 3.2524 no 2_656
H4 C37 3.5914 no 2_666
H4 H4 2.5262 no 2_656
H4 H11A 2.7691 no 2_656
H4 H11B 2.8490 no 2_656
H4 H29 3.2566 no 2_666
H4 H30C 3.4767 no 2_666
H4 H37A 3.4262 no 1_545
H4 H37A 2.7067 no 2_666
H4 H38B 3.1741 no 2_666
H6 C33 3.5182 no 2_665
H6 C34 3.0655 no 2_665
H6 H33A 3.3835 no 2_665
H6 H33B 3.4001 no 2_665
H6 H34A 2.2830 no 2_665
H6 H34B 3.1992 no 2_665
H7A C13 3.4946 no 1_455
H7A C30 3.2187 no 2_666
H7A H13A 3.1355 no 1_455
H7A H13B 2.9233 no 1_455
H7A H23 3.3819 no 1_455
H7A H27B 3.0961 no 1_455
H7A H30A 2.9389 no 2_666
H7A H30C 2.6151 no 2_666
H7A H31B 3.5588 no 2_666
H7B F21 2.9741 no 1_445
H7B C31 3.4621 no 2_666
H7B C35 3.3943 no 1_445
H7B C36 3.5616 no 1_445
H7B H13A 3.4162 no 1_455
H7B H13B 3.1040 no 1_455
H7B H30A 3.5345 no 2_666
H7B H30C 3.1244 no 2_666
H7B H31A 3.3671 no 2_666
H7B H31B 2.7519 no 2_666
H7B H35 2.7345 no 1_445
H7B H36 3.0436 no 1_445
H7C C34 3.5313 no 2_665
H7C H13A 3.0354 no 1_455
H7C H13B 3.4568 no 1_455
H7C H33B 3.1775 no 2_665
H7C H34A 2.6637 no 2_665
H7C H35 3.2718 no 1_445
H8A Cl1 2.1781 no 1_445
H8A F21 2.4522 no 1_445
H8A C28 3.5817 no 1_445
H8A H18B 3.4960 no 2_655
H8A H35 2.7234 no 1_445
H8A H28D 3.5867 no 1_445
H8A H28A 3.5874 no 1_445
H8A H28C 2.7744 no 1_445
H8A C28A 3.5817 no 1_445
H8B Cl1 2.9145 no 1_445
H8B C18 3.4169 no 2_655
H8B C37 3.4824 no 1_545
H8B C38 3.4395 no 1_545
H8B H18A 2.9702 no 2_655
H8B H18B 2.9196 no 2_655
H8B H34A 3.4017 no 2_665
H8B H34B 3.3486 no 1_545
H8B H37B 2.7164 no 1_545
H8B H38A 2.8113 no 1_545
H8B H38B 3.5330 no 1_545
H8B H28D 3.5519 no 1_445
H8B H28A 3.5644 no 1_445
H8B H28C 3.2126 no 1_445
H8C Cl1 3.5458 no 1_445
H8C C18 3.4724 no 2_655
H8C C34 3.2328 no 2_665
H8C H18A 3.4432 no 2_655
H8C H18B 2.6890 no 2_655
H8C H34A 2.3555 no 2_665
H8C H34B 3.4336 no 2_665
H8C H35 3.2544 no 1_445
H9 C24 3.4502 no 2_766
H9 H24 3.2521 no 2_766
H9 H31A 3.0715 no 2_766
H10A C15 3.5906 no 2_666
H10A C30 3.2800 no 2_666
H10A C38 3.4939 no 2_666
H10A C39 3.4715 no 2_666
H10A H15 2.7683 no 2_666
H10A H29 3.0978 no 2_666
H10A H30B 2.7770 no 2_666
H10A H30C 3.0755 no 2_666
H10A H38B 2.7094 no 2_666
H10A H39 2.9062 no 2_666
H10A H28E 3.2607 no 2_766
H10A H28B 3.2916 no 2_766
H10B C10 3.4622 no 2_666
H10B C30 3.2275 no 2_666
H10B H10B 2.8826 no 2_666
H10B H10C 3.1346 no 2_666
H10B H15 3.1939 no 2_666
H10B H30B 2.6459 no 2_666
H10B H30C 2.9217 no 2_666
H10C F1 2.8272 no 2_666
H10C C23 3.0028 no 2_766
H10C C24 3.5100 no 2_766
H10C H10B 3.1346 no 2_666
H10C H15 2.6942 no 2_666
H10C H23 2.6674 no 2_766
H10C H28E 2.8040 no 2_766
H10C H28B 2.8234 no 2_766
H11A Cl1 3.5612 no 2_766
H11A F21 3.5683 no 2_766
H11A C3 3.5018 no 2_656
H11A C4 3.3706 no 2_656
H11A C31 3.1072 no 2_766
H11A C37 3.5239 no 1_545
H11A H3 3.0353 no 2_656
H11A H4 2.7691 no 2_656
H11A H31A 2.6707 no 2_766
H11A H31C 2.6584 no 2_766
H11A H36 3.5131 no 1_545
H11A H37A 2.6407 no 1_545
H11B Cl1 2.7985 no 2_766
H11B C3 3.1654 no 2_656
H11B C4 3.1817 no 2_656
H11B C38 3.4440 no 2_666
H11B H3 2.8190 no 2_656
H11B H4 2.8490 no 2_656
H11B H37A 3.4205 no 2_666
H11B H38B 2.4927 no 2_666
H11B H28E 3.2903 no 2_766
H11B H28B 3.3303 no 2_766
H11B H28C 3.0290 no 2_766
H11C Cl1 2.6288 no 2_766
H11C F21 3.2271 no 2_766
H11C N22 2.9683 no 2_766
H11C N25 2.9430 no 2_766
H11C C21 3.0163 no 2_766
H11C C23 2.9015 no 2_766
H11C C24 2.8920 no 2_766
H11C C28 3.2701 no 2_766
H11C C31 3.2806 no 2_766
H11C H3 3.3758 no 2_656
H11C H23 3.3616 no 2_766
H11C H24 3.3548 no 2_766
H11C H31A 2.9321 no 2_766
H11C H31C 2.9054 no 2_766
H11C H28E 2.9922 no 2_766
H11C H28B 3.0219 no 2_766
H11C H28C 2.7911 no 2_766
H11C C28A 3.2701 no 2_766
H12 C36 3.4635 no 1_545
H12 C37 3.4776 no 1_545
H12 H31A 2.9823 no 2_766
H12 H36 3.3486 no 1_545
H12 H37A 3.4027 no 1_545
H12 H37B 3.0306 no 1_545
H13A C7 3.3799 no 1_655
H13A H7A 3.1355 no 1_655
H13A H7B 3.4162 no 1_655
H13A H7C 3.0354 no 1_655
H13A H27A 2.9446 no .
H13B C7 3.3385 no 1_655
H13B C30 3.2819 no 2_766
H13B C31 3.4071 no 2_766
H13B H7A 2.9233 no 1_655
H13B H7B 3.1040 no 1_655
H13B H7C 3.4568 no 1_655
H13B H24 3.1540 no 2_766
H13B H30A 2.4145 no 2_766
H13B H30C 3.5254 no 2_766
H13B H31A 2.6383 no 2_766
H13B H31B 3.5672 no 2_766
H14A N25 3.2947 no .
H14A C24 3.3036 no .
H14A C30 3.4346 no .
H14A H24 3.5278 no .
H14A H24 2.7286 no 2_766
H14A H30A 3.5091 no 2_766
H14A H30B 2.5642 no .
H14A H39 3.3331 no .
H14B N22 2.9863 no .
H14B N25 3.2163 no .
H14B C21 2.9859 no .
H14B C23 3.2875 no .
H14B C24 3.4106 no .
H14B C32 3.1714 no .
H14B C39 3.3075 no .
H14B H27A 2.9867 no .
H14B H32 2.5495 no .
H14B H39 2.8480 no .
H15 C10 3.0490 no 2_666
H15 H10A 2.7683 no 2_666
H15 H10B 3.1939 no 2_666
H15 H10C 2.6942 no 2_666
H15 H39 3.2316 no .
H15 H28E 3.1119 no 1_455
H15 H28B 3.1120 no 1_455
H16 C27 3.4677 no 1_455
H16 H17B 3.5465 no 2_665
H16 H27B 2.8093 no 1_455
H16 H27C 3.3221 no 1_455
H16 H33A 2.8747 no 2_665
H16 H28D 3.4311 no 1_455
H16 H28E 3.0478 no 1_455
H16 H28A 3.4373 no 1_455
H16 H28B 3.0218 no 1_455
H17A H27A 3.2146 no .
H17A H27C 3.0976 no 2_765
H17A H32 3.3323 no .
H17A H28D 2.9808 no 2_765
H17A H28A 2.9785 no 2_765
H17B C28 3.4214 no 2_765
H17B H16 3.5465 no 2_665
H17B H17B 3.4338 no 2_665
H17B H27C 3.3979 no 2_765
H17B H33A 2.6905 no 2_665
H17B H38A 3.4806 no 2_665
H17B H28D 2.4605 no 2_765
H17B H28A 2.4733 no 2_765
H17B C28A 3.4214 no 2_765
H18A C33 3.2201 no 2_665
H18A C34 3.1736 no 2_665
H18A H8B 2.9702 no 2_655
H18A H8C 3.4432 no 2_655
H18A H33A 2.4761 no 2_665
H18A H34A 3.4025 no 2_665
H18A H34B 2.5168 no 2_665
H18A H38A 2.8654 no 2_665
H18A H28D 3.3356 no 2_765
H18A H28A 3.3535 no 2_765
H18B C8 3.1873 no 2_655
H18B H8A 3.4960 no 2_655
H18B H8B 2.9196 no 2_655
H18B H8C 2.6890 no 2_655
H18B H28D 3.0621 no 2_765
H18B H28A 3.0670 no 2_765
H19 C37 3.4687 no 1_545
H19 H34B 3.3800 no 1_545
H19 H37B 2.5825 no 1_545
H23 F1 2.1576 no 1_655
H23 C30 3.2008 no 2_766
H23 H7A 3.3819 no 1_655
H23 H10C 2.6674 no 2_766
H23 H11C 3.3616 no 2_766
H23 H30A 2.7614 no 2_766
H23 H30B 3.0334 no 2_766
H23 H30C 3.2912 no 2_766
H24 C14 3.5883 no 2_766
H24 C24 3.1270 no 2_766
H24 C30 3.2076 no 2_766
H24 H9 3.2521 no 2_766
H24 H11C 3.3548 no 2_766
H24 H13B 3.1540 no 2_766
H24 H14A 3.5278 no .
H24 H14A 2.7286 no 2_766
H24 H24 2.5595 no 2_766
H24 H30A 2.7830 no 2_766
H24 H30B 2.7450 no 2_766
H27A H13A 2.9446 no .
H27A H14B 2.9867 no .
H27A H17A 3.2146 no .
H27A H27C 3.2502 no 2_765
H27A H33B 3.1093 no 2_765
H27B F1 2.5815 no 1_655
H27B H7A 3.0961 no 1_655
H27B H16 2.8093 no 1_655
H27B H33A 3.5264 no 2_765
H27B H33B 2.9682 no 2_765
H27C C33 3.3173 no 2_765
H27C H16 3.3221 no 1_655
H27C H17A 3.0976 no 2_765
H27C H17B 3.3979 no 2_765
H27C H27A 3.2502 no 2_765
H27C H27C 3.5028 no 2_765
H27C H32 3.3727 no 2_765
H27C H33A 3.2658 no 2_765
H27C H33B 2.6458 no 2_765
H29 C4 3.3937 no 2_666
H29 H4 3.2566 no 2_666
H29 H10A 3.0978 no 2_666
H30A C13 3.3523 no 2_766
H30A C23 3.1040 no 2_766
H30A C24 3.1180 no 2_766
H30A H7A 2.9389 no 2_666
H30A H7B 3.5345 no 2_666
H30A H13B 2.4145 no 2_766
H30A H14A 3.5091 no 2_766
H30A H23 2.7614 no 2_766
H30A H24 2.7830 no 2_766
H30B F1 3.5836 no 2_666
H30B C10 3.1547 no 2_666
H30B C14 3.4477 no .
H30B C23 3.4891 no 2_766
H30B C24 3.3575 no 2_766
H30B H10A 2.7770 no 2_666
H30B H10B 2.6459 no 2_666
H30B H14A 2.5642 no .
H30B H23 3.0334 no 2_766
H30B H24 2.7450 no 2_766
H30C F1 3.1688 no 2_666
H30C N2 2.9549 no 2_666
H30C N5 2.9725 no 2_666
H30C C1 2.9992 no 2_666
H30C C3 2.9016 no 2_666
H30C C4 2.9716 no 2_666
H30C C7 3.2255 no 2_666
H30C C10 3.3577 no 2_666
H30C H3 3.3329 no 2_666
H30C H4 3.4767 no 2_666
H30C H7A 2.6151 no 2_666
H30C H7B 3.1244 no 2_666
H30C H10A 3.0755 no 2_666
H30C H10B 2.9217 no 2_666
H30C H13B 3.5254 no 2_766
H30C H23 3.2912 no 2_766
H31A C11 3.1584 no 2_766
H31A C12 3.4838 no 2_766
H31A C13 3.4344 no 2_766
H31A C36 3.5942 no 2_776
H31A H7B 3.3671 no 2_666
H31A H9 3.0715 no 2_766
H31A H11A 2.6707 no 2_766
H31A H11C 2.9321 no 2_766
H31A H12 2.9823 no 2_766
H31A H13B 2.6383 no 2_766
H31A H36 2.7674 no 2_776
H31B F21 2.7227 no 2_776
H31B C3 3.0136 no 2_666
H31B C4 3.5778 no 2_666
H31B C7 3.5440 no 2_666
H31B H3 2.6335 no 2_666
H31B H7A 3.5588 no 2_666
H31B H7B 2.7519 no 2_666
H31B H13B 3.5672 no 2_766
H31B H31C 3.1508 no 2_776
H31B H36 2.6677 no 2_776
H31C C11 3.2269 no 2_766
H31C C31 3.4715 no 2_776
H31C H11A 2.6584 no 2_766
H31C H11C 2.9054 no 2_766
H31C H31B 3.1508 no 2_776
H31C H31C 2.8848 no 2_776
H31C H36 3.1852 no 2_776
H32 C14 3.4523 no .
H32 H14B 2.5495 no .
H32 H17A 3.3323 no .
H32 H27C 3.3727 no 2_765
H33A C16 3.3683 no 2_665
H33A C17 3.1668 no 2_665
H33A C18 3.1935 no 2_665
H33A H6 3.3835 no 2_665
H33A H16 2.8747 no 2_665
H33A H17B 2.6905 no 2_665
H33A H18A 2.4761 no 2_665
H33A H27B 3.5264 no 2_765
H33A H27C 3.2658 no 2_765
H33B C27 3.0763 no 2_765
H33B H6 3.4001 no 2_665
H33B H7C 3.1775 no 2_665
H33B H27A 3.1093 no 2_765
H33B H27B 2.9682 no 2_765
H33B H27C 2.6458 no 2_765
H34A C6 2.8425 no 2_665
H34A C7 3.2128 no 2_665
H34A C8 2.9730 no 2_665
H34A H6 2.2830 no 2_665
H34A H7C 2.6637 no 2_665
H34A H8B 3.4017 no 2_665
H34A H8C 2.3555 no 2_665
H34A H18A 3.4025 no 2_665
H34B C18 3.4959 no 2_665
H34B H6 3.1992 no 2_665
H34B H8B 3.3486 no 1_565
H34B H8C 3.4336 no 2_665
H34B H18A 2.5168 no 2_665
H34B H19 3.3800 no 1_565
H35 C7 3.3887 no 1_665
H35 C8 3.3725 no 1_665
H35 H7B 2.7345 no 1_665
H35 H7C 3.2718 no 1_665
H35 H8A 2.7234 no 1_665
H35 H8C 3.2544 no 1_665
H36 C31 3.0360 no 2_776
H36 H7B 3.0436 no 1_665
H36 H11A 3.5131 no 1_565
H36 H12 3.3486 no 1_565
H36 H31A 2.7674 no 2_776
H36 H31B 2.6677 no 2_776
H36 H31C 3.1852 no 2_776
H37A N5 3.2375 no 1_565
H37A C3 3.5448 no 1_565
H37A C4 3.1975 no 1_565
H37A C11 3.4863 no 1_565
H37A H4 3.4262 no 1_565
H37A H4 2.7067 no 2_666
H37A H11A 2.6407 no 1_565
H37A H11B 3.4205 no 2_666
H37A H12 3.4027 no 1_565
H37B N2 3.0111 no 1_565
H37B N5 3.3501 no 1_565
H37B C1 3.0734 no 1_565
H37B C3 3.3385 no 1_565
H37B C4 3.5169 no 1_565
H37B C8 3.5243 no 1_565
H37B C12 3.4172 no 1_565
H37B C19 3.2199 no 1_565
H37B H8B 2.7164 no 1_565
H37B H12 3.0306 no 1_565
H37B H19 2.5825 no 1_565
H38A Cl1 3.5691 no 1_455
H38A C28 3.4692 no 1_455
H38A H8B 2.8113 no 1_565
H38A H17B 3.4806 no 2_665
H38A H18A 2.8654 no 2_665
H38A H28D 3.1034 no 1_455
H38A H28E 3.3760 no 1_455
H38A H28A 3.1315 no 1_455
H38A H28B 3.3991 no 1_455
H38A H28C 3.3037 no 1_455
H38A C28A 3.4692 no 1_455
H38B Cl1 3.2429 no 1_455
H38B C10 3.5183 no 2_666
H38B C11 3.3853 no 2_666
H38B C28 3.3655 no 1_455
H38B H4 3.1741 no 2_666
H38B H8B 3.5330 no 1_565
H38B H10A 2.7094 no 2_666
H38B H11B 2.4927 no 2_666
H38B H28D 3.4558 no 1_455
H38B H28E 2.9745 no 1_455
H38B H28A 3.4797 no 1_455
H38B H28B 3.0103 no 1_455
H38B H28C 3.0690 no 1_455
H38B C28A 3.3655 no 1_455
H39 C14 3.3532 no .
H39 C15 3.3537 no .
H39 H10A 2.9062 no 2_666
H39 H14A 3.3331 no .
H39 H14B 2.8480 no .
H39 H15 3.2316 no .
H28D C17 3.0387 no 2_765
H28D C18 3.3617 no 2_765
H28D H8A 3.5867 no 1_665
H28D H8B 3.5519 no 1_665
H28D H16 3.4311 no 1_655
H28D H17A 2.9808 no 2_765
H28D H17B 2.4605 no 2_765
H28D H18A 3.3356 no 2_765
H28D H18B 3.0621 no 2_765
H28D H38A 3.1034 no 1_655
H28D H38B 3.4558 no 1_655
H28E F1 3.1947 no 1_655
H28E C10 3.4364 no 2_766
H28E C11 3.5374 no 2_766
H28E C38 3.5852 no 1_655
H28E H10A 3.2607 no 2_766
H28E H10C 2.8040 no 2_766
H28E H11B 3.2903 no 2_766
H28E H11C 2.9922 no 2_766
H28E H15 3.1119 no 1_655
H28E H16 3.0478 no 1_655
H28E H38A 3.3760 no 1_655
H28E H38B 2.9745 no 1_655
H28A C17 3.0461 no 2_765
H28A C18 3.3724 no 2_765
H28A H8A 3.5874 no 1_665
H28A H8B 3.5644 no 1_665
H28A H16 3.4373 no 1_655
H28A H17A 2.9785 no 2_765
H28A H17B 2.4733 no 2_765
H28A H18A 3.3535 no 2_765
H28A H18B 3.0670 no 2_765
H28A H38A 3.1315 no 1_655
H28A H38B 3.4797 no 1_655
H28B F1 3.1759 no 1_655
H28B C10 3.4633 no 2_766
H28B C11 3.5731 no 2_766
H28B H10A 3.2916 no 2_766
H28B H10C 2.8234 no 2_766
H28B H11B 3.3303 no 2_766
H28B H11C 3.0219 no 2_766
H28B H15 3.1120 no 1_655
H28B H16 3.0218 no 1_655
H28B H38A 3.3991 no 1_655
H28B H38B 3.0103 no 1_655
H28C C8 3.4242 no 1_665
H28C C11 3.3602 no 2_766
H28C H3 3.3697 no 1_665
H28C H8A 2.7744 no 1_665
H28C H8B 3.2126 no 1_665
H28C H11B 3.0290 no 2_766
H28C H11C 2.7911 no 2_766
H28C H38A 3.3037 no 1_655
H28C H38B 3.0690 no 1_655
C28A H8A 3.5817 no 1_665
C28A H11C 3.2701 no 2_766
C28A H17B 3.4214 no 2_765
C28A H38A 3.4692 no 1_655
C28A H38B 3.3655 no 1_655

loop_
_geom_torsion_atom_site_label_1
_geom_torsion_atom_site_label_2
_geom_torsion_atom_site_label_3
_geom_torsion_atom_site_label_4
_geom_torsion
_geom_torsion_publ_flag
F1 Ir1 C1 N2 83.6(12) no
F1 Ir1 C1 N5 -91.5(12) no
F1 Ir1 C15 C14 142.7(9) no
F1 Ir1 C15 C16 -93.2(8) no
F1 Ir1 C16 C15 86.5(7) no
F1 Ir1 C16 C17 -156.2(10) no
F1 Ir1 C19 C12 171.7(10) no
F1 Ir1 C19 C18 52(2) no
C1 Ir1 C12 C13 -148.1(11) no
C1 Ir1 C12 C19 94.0(7) no
C12 Ir1 C1 N2 -114.0(12) no
C12 Ir1 C1 N5 70.9(12) no
C1 Ir1 C15 C14 60(2) no
C1 Ir1 C15 C16 -176.1(11) no
C15 Ir1 C1 N2 166.6(13) no
C15 Ir1 C1 N5 -9(2) no
C1 Ir1 C19 C12 -89.4(7) no
C1 Ir1 C19 C18 151.3(10) no
C19 Ir1 C1 N2 -73.6(13) no
C19 Ir1 C1 N5 111.3(12) no
C12 Ir1 C15 C14 -22.2(9) no
C12 Ir1 C15 C16 101.9(8) no
C15 Ir1 C12 C13 7.2(11) no
C15 Ir1 C12 C19 -110.6(8) no
C12 Ir1 C16 C15 -75.8(8) no
C12 Ir1 C16 C17 41.5(11) no
C16 Ir1 C12 C13 43.2(11) no
C16 Ir1 C12 C19 -74.7(7) no
C12 Ir1 C19 C12 0.0(8) no
C12 Ir1 C19 C18 -119.3(15) no
C19 Ir1 C12 C13 117.8(16) no
C19 Ir1 C12 C19 -0.0(8) no
C15 Ir1 C16 C15 0.0(9) no
C15 Ir1 C16 C17 117.2(17) no
C16 Ir1 C15 C14 -124.2(16) no
C16 Ir1 C15 C16 0.0(8) no
C15 Ir1 C19 C12 69.0(8) no
C15 Ir1 C19 C18 -50.3(11) no
C19 Ir1 C15 C14 -59.8(10) no
C19 Ir1 C15 C16 64.4(9) no
C16 Ir1 C19 C12 102.3(8) no
C16 Ir1 C19 C18 -17.0(10) no
C19 Ir1 C16 C15 -114.9(9) no
C19 Ir1 C16 C17 2.3(10) no
F21 Ir21 C21 N22 -85.5(11) no
F21 Ir21 C21 N25 88.6(12) no
C21 Ir21 F21 Cl1 53.8(6) no
F21 Ir21 C32 C33 -53(2) no
F21 Ir21 C32 C39 -175.1(10) no
C32 Ir21 F21 Cl1 -40.5(16) no
F21 Ir21 C35 C34 155.5(10) no
F21 Ir21 C35 C36 -86.8(7) no
C35 Ir21 F21 Cl1 -112.0(6) no
F21 Ir21 C36 C35 93.2(7) no
F21 Ir21 C36 C37 -144.5(9) no
C36 Ir21 F21 Cl1 -149.1(6) no
C21 Ir21 C32 C33 -146.8(10) no
C21 Ir21 C32 C39 91.4(7) no
C32 Ir21 C21 N22 72.1(12) no
C32 Ir21 C21 N25 -113.9(12) no
C21 Ir21 C36 C35 177.2(12) no
C21 Ir21 C36 C37 -60.5(19) no
C36 Ir21 C21 N22 -169.5(12) no
C36 Ir21 C21 N25 5(2) no
C21 Ir21 C39 C32 -90.8(7) no
C21 Ir21 C39 C38 150.8(10) no
C39 Ir21 C21 N22 112.0(12) no
C39 Ir21 C21 N25 -73.9(12) no
C32 Ir21 C35 C34 -3.0(10) no
C32 Ir21 C35 C36 114.7(8) no
C35 Ir21 C32 C33 19.9(9) no
C35 Ir21 C32 C39 -101.9(8) no
C32 Ir21 C36 C35 -65.3(8) no
C32 Ir21 C36 C37 57.0(10) no
C36 Ir21 C32 C33 53.5(11) no
C36 Ir21 C32 C39 -68.3(8) no
C32 Ir21 C39 C32 -0.0(8) no
C32 Ir21 C39 C38 -118.3(15) no
C39 Ir21 C32 C33 121.8(14) no
C39 Ir21 C32 C39 -0.0(7) no
C35 Ir21 C36 C35 0.0(7) no
C35 Ir21 C36 C37 122.3(14) no
C36 Ir21 C35 C34 -117.7(16) no
C36 Ir21 C35 C36 0.0(8) no
C35 Ir21 C39 C32 75.7(7) no
C35 Ir21 C39 C38 -42.6(10) no
C39 Ir21 C35 C34 -41.9(11) no
C39 Ir21 C35 C36 75.8(7) no
C36 Ir21 C39 C32 111.9(8) no
C36 Ir21 C39 C38 -6.4(10) no
C39 Ir21 C36 C35 -102.2(8) no
C39 Ir21 C36 C37 20.0(9) no
F21 Cl1 C28A C26 2(3) no
C28A Cl1 F21 Ir21 -13(3) no
C1 N2 C3 C4 -3.3(17) no
C3 N2 C1 Ir1 -174.0(11) no
C3 N2 C1 N5 2.0(16) no
C1 N2 C6 C7 -99.6(16) no
C1 N2 C6 C8 138.0(14) no
C6 N2 C1 Ir1 -1(2) no
C6 N2 C1 N5 175.2(12) no
C3 N2 C6 C7 72.4(17) no
C3 N2 C6 C8 -50.0(19) no
C6 N2 C3 C4 -176.3(12) no
C1 N5 C4 C3 -1.8(16) no
C4 N5 C1 Ir1 175.9(11) no
C4 N5 C1 N2 -0.1(16) no
C1 N5 C9 C10 93.0(17) no
C1 N5 C9 C11 -143.2(13) no
C9 N5 C1 Ir1 -2(2) no
C9 N5 C1 N2 -178.1(12) no
C4 N5 C9 C10 -84.8(17) no
C4 N5 C9 C11 39.1(19) no
C9 N5 C4 C3 176.1(12) no
C21 N22 C23 C24 1.2(16) no
C23 N22 C21 Ir21 174.0(11) no
C23 N22 C21 N25 -1.1(15) no
C21 N22 C26 C27 -135.6(13) no
C21 N22 C26 C28 96.4(15) no
C21 N22 C26 C28A 96.4(15) no
C26 N22 C21 Ir21 -2(2) no
C26 N22 C21 N25 -177.5(12) no
C23 N22 C26 C27 48.5(19) no
C23 N22 C26 C28 -79.5(16) no
C23 N22 C26 C28A -79.5(16) no
C26 N22 C23 C24 177.6(12) no
C21 N25 C24 C23 0.1(16) no
C24 N25 C21 Ir21 -174.6(11) no
C24 N25 C21 N22 0.6(15) no
C21 N25 C29 C30 143.1(13) no
C21 N25 C29 C31 -90.7(15) no
C29 N25 C21 Ir21 2(2) no
C29 N25 C21 N22 177.2(11) no
C24 N25 C29 C30 -40.8(18) no
C24 N25 C29 C31 85.4(16) no
C29 N25 C24 C23 -176.5(12) no
N2 C3 C4 N5 3.0(16) no
Ir1 C12 C13 C14 8.9(13) no
Ir1 C12 C19 Ir1 0.00(2) no
Ir1 C12 C19 C18 103.9(14) no
C13 C12 C19 Ir1 -112.0(15) no
C13 C12 C19 C18 -8(2) no
C19 C12 C13 C14 93.0(16) no
C12 C13 C14 C15 -28.7(17) no
C13 C14 C15 Ir1 34.6(18) no
C13 C14 C15 C16 -48(3) no
Ir1 C15 C16 Ir1 -0.00(2) no
Ir1 C15 C16 C17 -105.5(14) no
C14 C15 C16 Ir1 101(2) no
C14 C15 C16 C17 -5(3) no
Ir1 C16 C17 C18 12.4(18) no
C15 C16 C17 C18 92(2) no
C16 C17 C18 C19 -27(2) no
C17 C18 C19 Ir1 29(2) no
C17 C18 C19 C12 -50(2) no
N22 C23 C24 N25 -0.8(16) no
N22 C26 C28A Cl1 -58.6(14) no
C27 C26 C28A Cl1 172.0(13) no
Ir21 C32 C33 C34 -33.9(18) no
Ir21 C32 C39 Ir21 -0.000(19) no
Ir21 C32 C39 C38 104.5(13) no
C33 C32 C39 Ir21 -102.3(17) no
C33 C32 C39 C38 2(2) no
C39 C32 C33 C34 46(2) no
C32 C33 C34 C35 31(2) no
C33 C34 C35 Ir21 -14(2) no
C33 C34 C35 C36 -93(2) no
Ir21 C35 C36 Ir21 -0.000(16) no
Ir21 C35 C36 C37 -102.8(16) no
C34 C35 C36 Ir21 103.9(17) no
C34 C35 C36 C37 1(3) no
Ir21 C36 C37 C38 -30.5(18) no
C35 C36 C37 C38 53(3) no
C36 C37 C38 C39 27(2) no
C37 C38 C39 Ir21 -9.2(19) no
C37 C38 C39 C32 -89.1(18) no
